data_4323412
loop_
_publ_author_name
'Piotr Sobota'
'J\'ozef Utko'
'S\/lawomir Szafert'

_publ_section_title
;
 Synthesis and Molecular Structures of the Magnesium and Aluminum Adducts
 of a Niobium-Oxo Complex. X-ray Crystal Structures of
 [{NbOCl4(THF)}2Mg(THF)4] and [{NbOCl4(THF)}2AlCl(THF)3]
;
_journal_name_full 'Inorganic Chemistry'
_journal_page_first 2227
_journal_page_last 2229
_journal_paper_doi 10.1021/ic9610804
_journal_volume 36
_journal_year 1997
_chemical_formula_sum 'C25 H50 Cl10 Mg Nb2 O8'
_chemical_formula_weight 1043.28
_chemical_name_systematic
;
trans-[bis(*-O){trans-tetrachloro-tetrahydrofuran-niobium(V)}]-tetrakis-
(tetrahydrofuran)-magnesium tetrahydrofuran(1/4)
;
_space_group_IT_number 14
_symmetry_cell_setting monoclinic
_symmetry_space_group_name_Hall '-P 2yn'
_symmetry_space_group_name_H-M 'P 1 21/n 1'
_atom_sites_solution_hydrogens geom
_atom_sites_solution_primary direct
_atom_sites_solution_secondary difmap
_audit_creation_method SHELXL
_cell_angle_alpha 90.00
_cell_angle_beta 101.73(3)
_cell_angle_gamma 90.00
_cell_formula_units_Z 4
_cell_length_a 10.855(3)
_cell_length_b 15.672(5)
_cell_length_c 26.552(8)
_cell_measurement_reflns_used 25
_cell_measurement_temperature 298(1)
_cell_measurement_theta_max 13.5
_cell_measurement_theta_min 10
_cell_volume 4423(2)
_computing_structure_refinement 'SHELXL-93 (Sheldrick, 1993)'
_computing_structure_solution 'SHELXS-86 (Sheldrick, 1990)'
_diffrn_ambient_temperature 298(1)
_diffrn_radiation_monochromator graphite
_diffrn_radiation_source 'fine-focus sealed tube'
_diffrn_radiation_type MoK\a
_diffrn_radiation_wavelength 0.71069
_diffrn_reflns_av_R_equivalents 0.0273
_diffrn_reflns_av_sigmaI/netI 0.0338
_diffrn_reflns_limit_h_max 13
_diffrn_reflns_limit_h_min 0
_diffrn_reflns_limit_k_max 20
_diffrn_reflns_limit_k_min 0
_diffrn_reflns_limit_l_max 31
_diffrn_reflns_limit_l_min -35
_diffrn_reflns_number 3999
_diffrn_reflns_theta_max 27.93
_diffrn_reflns_theta_min 2.04
_diffrn_standards_decay_% 2
_diffrn_standards_interval_count 100
_diffrn_standards_number 3
_exptl_absorpt_coefficient_mu 1.174
_exptl_absorpt_correction_type none
_exptl_crystal_density_diffrn 1.567
_exptl_crystal_F_000 2112
_exptl_crystal_size_max 0.6
_exptl_crystal_size_mid 0.5
_exptl_crystal_size_min 0.4
_refine_diff_density_max 0.410
_refine_diff_density_min -0.373
_refine_diff_density_rms 0.058
_refine_ls_extinction_method none
_refine_ls_goodness_of_fit_all 1.043
_refine_ls_goodness_of_fit_obs 1.043
_refine_ls_matrix_type full
_refine_ls_number_parameters 415
_refine_ls_number_reflns 3855
_refine_ls_number_restraints 0
_refine_ls_restrained_S_all 1.043
_refine_ls_restrained_S_obs 1.043
_refine_ls_R_factor_all 0.0354
_refine_ls_R_factor_obs 0.0354
_refine_ls_shift/esd_max -0.013
_refine_ls_shift/esd_mean 0.001
_refine_ls_structure_factor_coef Fsqd
_refine_ls_weighting_details 'w=1/[\s^2^(Fo^2^)+(0.0394P)^2^+8.0359P] where P=(Fo^2^+2Fc^2^)/3'
_refine_ls_weighting_scheme calc
_refine_ls_wR_factor_all 0.0840
_refine_ls_wR_factor_obs 0.0840
_reflns_number_observed 3855
_reflns_number_total 3855
_reflns_observed_criterion >2sigma(I)
_cod_data_source_file ic9610804_2.cif
_cod_data_source_block compund_2_[{NbOCl4(THF)}2(Mg(THF)4)4THF]
_cod_depositor_comments
;
The following automatic conversions were performed:

'_refine_ls_weighting_scheme' value 'calc
w=1/[\s^2^(Fo^2^)+(0.0394P)^2^+8.0359P] where P=(Fo^2^+2Fc^2^)/3' was
changed to 'calc'. New tag '_refine_ls_weighting_details' was
created. The value of the new tag was set to
'w=1/[\s^2^(Fo^2^)+(0.0394P)^2^+8.0359P] where P=(Fo^2^+2Fc^2^)/3'.

Automatic conversion script
Id: cif_fix_values 3143 2015-03-26 13:38:13Z robertas 
;
_cod_original_cell_volume 4422.7(23)
_cod_database_code 4323412

loop_
_symmetry_equiv_pos_as_xyz
'x, y, z'
'-x+1/2, y+1/2, -z+1/2'
'-x, -y, -z'
'x-1/2, -y-1/2, z-1/2'

loop_
_atom_site_aniso_label
_atom_site_aniso_U_11
_atom_site_aniso_U_22
_atom_site_aniso_U_33
_atom_site_aniso_U_23
_atom_site_aniso_U_13
_atom_site_aniso_U_12
Nb1 0.0492(3) 0.0296(2) 0.0519(3) -0.0008(2) 0.0194(2) -0.0010(3)
Nb2 0.0477(3) 0.0344(3) 0.0425(3) 0.0012(2) 0.0105(2) -0.0061(2)
Mg 0.0372(10) 0.0279(9) 0.0474(11) -0.0028(8) 0.0094(8) -0.0010(8)
Cl1 0.0788(13) 0.0690(11) 0.0752(13) 0.0134(9) 0.0144(10) 0.0255(10)
Cl2 0.0760(13) 0.0523(9) 0.0755(12) -0.0069(8) 0.0118(10) -0.0224(9)
Cl3 0.0742(13) 0.0565(10) 0.121(2) 0.0243(10) 0.0504(12) 0.0260(9)
Cl4 0.0904(14) 0.0761(13) 0.0834(13) -0.0375(10) 0.0392(11) -0.0324(11)
Cl5 0.0756(12) 0.0552(10) 0.0717(11) 0.0048(8) 0.0251(9) 0.0158(9)
Cl6 0.0752(12) 0.0708(11) 0.0514(10) -0.0007(8) -0.0012(8) -0.0245(10)
Cl7 0.099(2) 0.0503(10) 0.102(2) 0.0250(10) 0.0279(12) 0.0189(10)
Cl8 0.0693(12) 0.0820(13) 0.0781(13) -0.0211(10) 0.0190(10) -0.0353(10)
Cl9 0.409(7) 0.155(3) 0.156(4) 0.034(3) 0.103(4) 0.089(4)
Cl10 0.203(5) 0.233(5) 0.315(7) -0.070(5) 0.046(5) 0.050(4)
O1 0.054(3) 0.034(2) 0.054(2) 0.002(2) 0.025(2) -0.001(2)
O2 0.048(2) 0.036(2) 0.052(2) 0.002(2) 0.012(2) -0.004(2)
O3 0.088(4) 0.058(3) 0.069(3) 0.002(2) 0.038(3) -0.011(3)
O4 0.087(3) 0.063(3) 0.064(3) 0.005(2) 0.029(3) -0.024(3)
O5 0.083(3) 0.027(2) 0.048(3) 0.000(2) 0.013(2) -0.001(2)
O6 0.035(2) 0.042(2) 0.078(3) 0.016(2) 0.004(2) -0.001(2)
O7 0.059(3) 0.030(2) 0.073(3) -0.011(2) 0.028(2) -0.006(2)
O8 0.040(2) 0.075(3) 0.044(2) -0.011(2) 0.004(2) 0.011(2)
C1 0.406(25) 0.145(11) 0.198(14) -0.052(11) 0.240(17) -0.069(14)
C2 0.262(18) 0.222(16) 0.156(12) -0.072(12) 0.151(13) -0.116(15)
C3 0.208(14) 0.133(11) 0.174(13) 0.016(9) 0.136(12) -0.020(10)
C4 0.399(23) 0.095(8) 0.189(14) -0.014(8) 0.221(16) -0.051(11)
C5 0.191(11) 0.109(7) 0.095(7) -0.040(6) 0.083(8) -0.069(8)
C6 0.281(18) 0.164(13) 0.129(11) -0.015(10) 0.141(12) -0.019(13)
C7 0.290(18) 0.118(10) 0.207(15) 0.018(10) 0.184(15) -0.053(12)
C8 0.209(12) 0.069(6) 0.130(8) 0.013(5) 0.095(9) -0.054(7)
C9 0.100(6) 0.037(3) 0.063(5) -0.002(3) 0.013(4) -0.012(4)
C10 0.176(10) 0.052(5) 0.090(7) -0.001(4) -0.002(6) -0.035(6)
C11 0.202(11) 0.044(4) 0.085(7) 0.008(4) -0.026(6) -0.022(6)
C12 0.144(8) 0.025(3) 0.079(5) 0.004(3) 0.017(5) 0.019(4)
C13 0.062(5) 0.085(6) 0.095(6) 0.040(5) -0.002(4) 0.000(4)
C14 0.083(7) 0.148(10) 0.193(13) 0.094(9) -0.041(7) -0.014(7)
C15 0.064(7) 0.209(15) 0.212(15) 0.066(12) -0.027(8) -0.020(8)
C16 0.045(5) 0.112(7) 0.102(6) 0.034(5) -0.001(4) -0.022(4)
C17 0.086(5) 0.042(4) 0.129(7) -0.002(4) 0.062(5) 0.007(4)
C18 0.122(8) 0.058(5) 0.118(8) -0.040(5) 0.047(6) -0.006(5)
C19 0.156(10) 0.076(6) 0.141(9) -0.051(6) 0.079(8) -0.060(6)
C20 0.117(7) 0.056(4) 0.109(7) -0.035(4) 0.060(6) -0.049(5)
C21 0.057(5) 0.163(9) 0.059(5) -0.038(5) -0.002(4) 0.004(5)
C22 0.089(8) 0.259(16) 0.086(7) -0.037(9) -0.007(6) 0.063(9)
C23 0.072(6) 0.167(10) 0.097(7) -0.001(7) -0.004(5) 0.049(7)
C24 0.051(4) 0.121(7) 0.072(5) -0.004(5) 0.016(4) 0.043(5)
C25 0.228(15) 0.103(9) 0.139(11) 0.020(8) -0.014(10) 0.094(10)

loop_
_atom_site_label
_atom_site_type_symbol
_atom_site_fract_x
_atom_site_fract_y
_atom_site_fract_z
_atom_site_U_iso_or_equiv
_atom_site_thermal_displace_type
_atom_site_occupancy
_atom_site_calc_flag
_atom_site_refinement_flags
_atom_site_disorder_group
Nb1 Nb 0.35774(5) 0.51278(3) 0.35872(2) 0.04226(15) Uani 1 d . .
Nb2 Nb 0.64174(5) 0.62722(3) 0.12597(2) 0.04133(15) Uani 1 d . .
Mg Mg 0.4970(2) 0.57152(11) 0.24213(7) 0.0374(4) Uani 1 d . .
Cl1 Cl 0.5039(2) 0.40572(12) 0.39260(8) 0.0745(5) Uani 1 d . .
Cl2 Cl 0.2156(2) 0.40481(11) 0.31977(7) 0.0685(5) Uani 1 d . .
Cl3 Cl 0.1866(2) 0.61008(12) 0.34296(9) 0.0795(6) Uani 1 d . .
Cl4 Cl 0.4760(2) 0.61485(13) 0.41422(8) 0.0803(6) Uani 1 d . .
Cl5 Cl 0.7733(2) 0.50496(11) 0.13065(7) 0.0661(5) Uani 1 d . .
Cl6 Cl 0.4910(2) 0.55233(12) 0.06403(6) 0.0678(5) Uani 1 d . .
Cl7 Cl 0.5319(2) 0.75566(12) 0.10076(8) 0.0828(6) Uani 1 d . .
Cl8 Cl 0.8160(2) 0.70678(13) 0.16944(7) 0.0759(6) Uani 1 d . .
Cl9 Cl 0.6127(6) 0.2577(3) 0.0773(2) 0.234(2) Uani 1 d . .
Cl10 Cl 0.8113(5) 0.3111(4) 0.0318(2) 0.251(3) Uani 1 d . .
O1 O 0.4187(4) 0.5383(2) 0.30534(15) 0.0452(10) Uani 1 d . .
O2 O 0.5772(3) 0.6040(2) 0.17831(15) 0.0450(9) Uani 1 d . .
O3 O 0.2766(5) 0.4827(3) 0.4313(2) 0.0684(13) Uani 1 d . .
O4 O 0.7304(5) 0.6556(3) 0.0532(2) 0.0693(13) Uani 1 d . .
O5 O 0.4871(4) 0.4451(2) 0.2190(2) 0.0527(11) Uani 1 d . .
O6 O 0.3191(4) 0.5933(2) 0.1980(2) 0.0525(11) Uani 1 d . .
O7 O 0.5061(4) 0.6976(2) 0.2651(2) 0.0520(11) Uani 1 d . .
O8 O 0.6775(4) 0.5520(3) 0.28623(15) 0.0537(11) Uani 1 d . .
C1 C 0.2541(19) 0.5457(8) 0.4680(6) 0.224(9) Uani 1 d . .
H1 H 0.1825(19) 0.5874(8) 0.4467(6) 0.269 Uiso 1 d R .
H11 H 0.3353(19) 0.5836(8) 0.4847(6) 0.269 Uiso 1 d R .
C2 C 0.1963(17) 0.5040(11) 0.5050(6) 0.198(8) Uani 1 d . .
H2 H 0.1131(17) 0.5352(11) 0.5125(6) 0.237 Uiso 1 d R .
H21 H 0.2666(17) 0.5028(11) 0.5403(6) 0.237 Uiso 1 d R .
C3 C 0.1684(14) 0.4217(9) 0.4891(6) 0.158(6) Uani 1 d . .
H3 H 0.0706(14) 0.4166(9) 0.4703(6) 0.189 Uiso 1 d R .
H31 H 0.1874(14) 0.3767(9) 0.5206(6) 0.189 Uiso 1 d R .
C4 C 0.2433(17) 0.4072(7) 0.4499(5) 0.205(8) Uani 1 d . .
H4 H 0.3294(17) 0.3768(7) 0.4693(5) 0.246 Uiso 1 d R .
H41 H 0.1971(17) 0.3657(7) 0.4193(5) 0.246 Uiso 1 d R .
C5 C 0.7483(12) 0.5949(7) 0.0143(4) 0.124(4) Uani 1 d . .
H5 H 0.6587(12) 0.5701(7) -0.0057(4) 0.149 Uiso 1 d R .
H51 H 0.8041(12) 0.5423(7) 0.0330(4) 0.149 Uiso 1 d R .
C6 C 0.8137(16) 0.6358(10) -0.0196(5) 0.177(6) Uani 1 d . .
H6 H 0.7522(16) 0.6413(10) -0.0570(5) 0.213 Uiso 1 d R .
H61 H 0.8962(16) 0.5999(10) -0.0236(5) 0.213 Uiso 1 d R .
C7 C 0.8430(15) 0.7213(8) -0.0013(6) 0.187(7) Uani 1 d . .
H7 H 0.8231(15) 0.7693(8) -0.0311(6) 0.224 Uiso 1 d R .
H71 H 0.9425(15) 0.7231(8) 0.0155(6) 0.224 Uiso 1 d R .
C8 C 0.7772(12) 0.7360(6) 0.0392(4) 0.127(4) Uani 1 d . .
H8 H 0.8359(12) 0.7643(6) 0.0729(4) 0.153 Uiso 1 d R .
H81 H 0.7003(12) 0.7791(6) 0.0248(4) 0.153 Uiso 1 d R .
C9 C 0.4552(8) 0.4152(4) 0.1667(3) 0.067(2) Uani 1 d . .
H9 H 0.5387(8) 0.4129(4) 0.1504(3) 0.081 Uiso 1 d R .
H91 H 0.3864(8) 0.4563(4) 0.1433(3) 0.081 Uiso 1 d R .
C10 C 0.4110(11) 0.3278(5) 0.1706(4) 0.110(3) Uani 1 d . .
H10 H 0.4279(11) 0.2873(5) 0.1397(4) 0.132 Uiso 1 d R .
H101 H 0.3108(11) 0.3307(5) 0.1690(4) 0.132 Uiso 1 d R .
C11 C 0.4732(11) 0.2968(5) 0.2209(4) 0.118(4) Uani 1 d . .
H111 H 0.5547(11) 0.2600(5) 0.2167(4) 0.142 Uiso 1 d R .
H112 H 0.4115(11) 0.2568(5) 0.2379(4) 0.142 Uiso 1 d R .
C12 C 0.5107(9) 0.3717(4) 0.2525(3) 0.084(3) Uani 1 d . .
H12 H 0.4560(9) 0.3767(4) 0.2822(3) 0.101 Uiso 1 d R .
H121 H 0.6092(9) 0.3680(4) 0.2707(3) 0.101 Uiso 1 d R .
C13 C 0.2850(7) 0.6577(5) 0.1575(3) 0.084(2) Uani 1 d . .
H13 H 0.3298(7) 0.6440(5) 0.1256(3) 0.100 Uiso 1 d R .
H131 H 0.3153(7) 0.7199(5) 0.1729(3) 0.100 Uiso 1 d R .
C14 C 0.1576(9) 0.6554(8) 0.1398(5) 0.151(5) Uani 1 d . .
H14 H 0.1309(9) 0.6656(8) 0.0987(5) 0.182 Uiso 1 d R .
H141 H 0.1151(9) 0.7049(8) 0.1589(5) 0.182 Uiso 1 d R .
C15 C 0.1142(9) 0.5705(10) 0.1577(6) 0.169(6) Uani 1 d . .
H15 H 0.1127(9) 0.5251(10) 0.1269(6) 0.203 Uiso 1 d R .
H151 H 0.0215(9) 0.5741(10) 0.1666(6) 0.203 Uiso 1 d R .
C16 C 0.2056(7) 0.5474(6) 0.2009(3) 0.089(3) Uani 1 d . .
H16 H 0.1739(7) 0.5646(6) 0.2357(3) 0.106 Uiso 1 d R .
H161 H 0.2243(7) 0.4796(6) 0.2017(3) 0.106 Uiso 1 d R .
C17 C 0.4175(7) 0.7429(4) 0.2889(4) 0.080(2) Uani 1 d . .
H17 H 0.3834(7) 0.7015(4) 0.3156(4) 0.096 Uiso 1 d R .
H171 H 0.3385(7) 0.7638(4) 0.2598(4) 0.096 Uiso 1 d R .
C18 C 0.4844(9) 0.8162(5) 0.3144(4) 0.096(3) Uani 1 d . .
H18 H 0.5029(9) 0.8057(5) 0.3555(4) 0.116 Uiso 1 d R .
H181 H 0.4282(9) 0.8733(5) 0.3059(4) 0.116 Uiso 1 d R .
C19 C 0.5974(10) 0.8263(6) 0.2952(4) 0.117(4) Uani 1 d . .
H19 H 0.6765(10) 0.8177(6) 0.3269(4) 0.141 Uiso 1 d R .
H191 H 0.6035(10) 0.8891(6) 0.2790(4) 0.141 Uiso 1 d R .
C20 C 0.6005(8) 0.7578(5) 0.2572(3) 0.089(3) Uani 1 d . .
H20 H 0.5776(8) 0.7848(5) 0.2189(3) 0.106 Uiso 1 d R .
H201 H 0.6913(8) 0.7270(5) 0.2625(3) 0.106 Uiso 1 d R .
C21 C 0.7185(7) 0.5692(7) 0.3391(3) 0.095(3) Uani 1 d . .
H21 H 0.6553(7) 0.5419(7) 0.3613(3) 0.114 Uiso 1 d R .
H211 H 0.7200(7) 0.6376(7) 0.3443(3) 0.114 Uiso 1 d R .
C22 C 0.8413(10) 0.5384(10) 0.3552(4) 0.148(5) Uani 1 d . .
H22 H 0.8472(10) 0.5023(10) 0.3903(4) 0.178 Uiso 1 d R .
H221 H 0.9100(10) 0.5892(10) 0.3622(4) 0.178 Uiso 1 d R .
C23 C 0.8672(8) 0.4855(8) 0.3132(4) 0.115(4) Uani 1 d . .
H23 H 0.8434(8) 0.4200(8) 0.3198(4) 0.138 Uiso 1 d R .
H231 H 0.9646(8) 0.4884(8) 0.3097(4) 0.138 Uiso 1 d R .
C24 C 0.7817(6) 0.5149(6) 0.2675(3) 0.081(2) Uani 1 d . .
H24 H 0.8292(6) 0.5636(6) 0.2497(3) 0.097 Uiso 1 d R .
H241 H 0.7502(6) 0.4650(6) 0.2398(3) 0.097 Uiso 1 d R .
C25 C 0.6609(13) 0.3257(7) 0.0375(5) 0.164(6) Uani 1 d . .
H25 H 0.6500(13) 0.3897(7) 0.0511(5) 0.197 Uiso 1 d R .
H251 H 0.6009(13) 0.3192(7) -0.0002(5) 0.197 Uiso 1 d R .

loop_
_atom_type_symbol
_atom_type_description
_atom_type_scat_dispersion_real
_atom_type_scat_dispersion_imag
_atom_type_scat_source
C C 0.0033 0.0016 'International Tables Vol C Tables 4.2.6.8 and 6.1.1.4'
H H 0.0000 0.0000 'International Tables Vol C Tables 4.2.6.8 and 6.1.1.4'
O O 0.0106 0.0060 'International Tables Vol C Tables 4.2.6.8 and 6.1.1.4'
Mg Mg 0.0486 0.0363 'International Tables Vol C Tables 4.2.6.8 and 6.1.1.4'
Cl Cl 0.1484 0.1585 'International Tables Vol C Tables 4.2.6.8 and 6.1.1.4'
Nb Nb -2.0727 0.6215 'International Tables Vol C Tables 4.2.6.8 and 6.1.1.4'

loop_
_geom_angle_atom_site_label_1
_geom_angle_atom_site_label_2
_geom_angle_atom_site_label_3
_geom_angle
_geom_angle_site_symmetry_1
_geom_angle_site_symmetry_3
_geom_angle_publ_flag
O1 Nb1 O3 178.3(2) . . ?
O1 Nb1 Cl1 97.89(14) . . ?
O3 Nb1 Cl1 83.02(14) . . ?
O1 Nb1 Cl4 96.01(14) . . ?
O3 Nb1 Cl4 82.53(13) . . ?
Cl1 Nb1 Cl4 90.32(8) . . ?
O1 Nb1 Cl3 97.09(14) . . ?
O3 Nb1 Cl3 82.03(14) . . ?
Cl1 Nb1 Cl3 165.00(7) . . ?
Cl4 Nb1 Cl3 88.95(8) . . ?
O1 Nb1 Cl2 97.49(14) . . ?
O3 Nb1 Cl2 83.95(13) . . ?
Cl1 Nb1 Cl2 89.21(8) . . ?
Cl4 Nb1 Cl2 166.43(7) . . ?
Cl3 Nb1 Cl2 88.01(8) . . ?
O2 Nb2 Cl8 97.72(14) . . ?
O2 Nb2 Cl7 98.27(13) . . ?
Cl8 Nb2 Cl7 89.80(8) . . ?
O2 Nb2 O4 178.6(2) . . ?
Cl8 Nb2 O4 83.19(13) . . ?
Cl7 Nb2 O4 82.79(14) . . ?
O2 Nb2 Cl5 97.28(13) . . ?
Cl8 Nb2 Cl5 89.26(8) . . ?
Cl7 Nb2 Cl5 164.40(7) . . ?
O4 Nb2 Cl5 81.64(13) . . ?
O2 Nb2 Cl6 96.80(14) . . ?
Cl8 Nb2 Cl6 165.43(7) . . ?
Cl7 Nb2 Cl6 89.30(8) . . ?
O4 Nb2 Cl6 82.27(13) . . ?
Cl5 Nb2 Cl6 87.71(7) . . ?
O7 Mg O5 179.8(2) . . ?
O7 Mg O6 89.6(2) . . ?
O5 Mg O6 90.2(2) . . ?
O7 Mg O8 89.5(2) . . ?
O5 Mg O8 90.7(2) . . ?
O6 Mg O8 178.8(2) . . ?
O7 Mg O1 90.2(2) . . ?
O5 Mg O1 89.7(2) . . ?
O6 Mg O1 90.6(2) . . ?
O8 Mg O1 90.1(2) . . ?
O7 Mg O2 90.2(2) . . ?
O5 Mg O2 89.8(2) . . ?
O6 Mg O2 89.7(2) . . ?
O8 Mg O2 89.6(2) . . ?
O1 Mg O2 179.4(2) . . ?
Nb1 O1 Mg 178.2(2) . . ?
Nb2 O2 Mg 178.3(2) . . ?
C4 O3 C1 104.9(7) . . ?
C4 O3 Nb1 130.6(5) . . ?
C1 O3 Nb1 124.5(5) . . ?
C8 O4 C5 106.6(6) . . ?
C8 O4 Nb2 126.9(5) . . ?
C5 O4 Nb2 126.5(4) . . ?
C9 O5 C12 108.3(4) . . ?
C9 O5 Mg 125.8(3) . . ?
C12 O5 Mg 125.9(4) . . ?
C16 O6 C13 106.9(5) . . ?
C16 O6 Mg 126.5(4) . . ?
C13 O6 Mg 126.6(4) . . ?
C17 O7 C20 107.4(5) . . ?
C17 O7 Mg 127.3(4) . . ?
C20 O7 Mg 125.2(4) . . ?
C21 O8 C24 107.9(5) . . ?
C21 O8 Mg 126.9(4) . . ?
C24 O8 Mg 125.2(4) . . ?
C2 C1 O3 108.1(11) . . ?
C3 C2 C1 108.7(11) . . ?
C2 C3 C4 104.1(10) . . ?
O3 C4 C3 110.5(10) . . ?
C6 C5 O4 108.3(8) . . ?
C5 C6 C7 108.3(9) . . ?
C8 C7 C6 107.1(9) . . ?
C7 C8 O4 108.2(8) . . ?
O5 C9 C10 104.7(6) . . ?
C11 C10 C9 106.3(7) . . ?
C10 C11 C12 106.6(6) . . ?
O5 C12 C11 107.0(6) . . ?
C14 C13 O6 108.8(7) . . ?
C13 C14 C15 105.7(8) . . ?
C16 C15 C14 105.6(9) . . ?
C15 C16 O6 107.2(7) . . ?
O7 C17 C18 106.2(6) . . ?
C19 C18 C17 107.8(7) . . ?
C18 C19 C20 107.7(7) . . ?
O7 C20 C19 105.1(6) . . ?
C22 C21 O8 109.1(7) . . ?
C21 C22 C23 106.3(8) . . ?
C24 C23 C22 105.5(8) . . ?
C23 C24 O8 104.8(6) . . ?
Cl9 C25 Cl10 114.0(6) . . ?

loop_
_geom_bond_atom_site_label_1
_geom_bond_atom_site_label_2
_geom_bond_distance
_geom_bond_site_symmetry_2
_geom_bond_publ_flag
Nb1 O1 1.728(4) . ?
Nb1 O3 2.324(4) . ?
Nb1 Cl1 2.358(2) . ?
Nb1 Cl4 2.369(2) . ?
Nb1 Cl3 2.374(2) . ?
Nb1 Cl2 2.380(2) . ?
Nb2 O2 1.718(4) . ?
Nb2 Cl8 2.361(2) . ?
Nb2 Cl7 2.366(2) . ?
Nb2 O4 2.369(4) . ?
Nb2 Cl5 2.378(2) . ?
Nb2 Cl6 2.380(2) . ?
Mg O7 2.065(4) . ?
Mg O5 2.071(4) . ?
Mg O6 2.073(4) . ?
Mg O8 2.090(4) . ?
Mg O1 2.095(4) . ?
Mg O2 2.118(4) . ?
Cl9 C25 1.660(14) . ?
Cl10 C25 1.686(13) . ?
O3 C4 1.359(11) . ?
O3 C1 1.442(11) . ?
O4 C8 1.434(8) . ?
O4 C5 1.448(9) . ?
O5 C9 1.439(8) . ?
O5 C12 1.445(7) . ?
O6 C16 1.444(8) . ?
O6 C13 1.465(8) . ?
O7 C17 1.439(7) . ?
O7 C20 1.441(7) . ?
O8 C21 1.409(8) . ?
O8 C24 1.446(7) . ?
C1 C2 1.427(14) . ?
C2 C3 1.37(2) . ?
C3 C4 1.464(13) . ?
C5 C6 1.408(13) . ?
C6 C7 1.44(2) . ?
C7 C8 1.425(13) . ?
C9 C10 1.463(9) . ?
C10 C11 1.451(11) . ?
C11 C12 1.452(10) . ?
C13 C14 1.368(11) . ?
C14 C15 1.519(15) . ?
C15 C16 1.404(12) . ?
C17 C18 1.451(10) . ?
C18 C19 1.430(11) . ?
C19 C20 1.478(10) . ?
C21 C22 1.400(11) . ?
C22 C23 1.463(13) . ?
C23 C24 1.444(11) . ?
